data_7000706
loop_
_publ_author_name
'Alhomaidan, Osamah'
'Beddie, Chad'
'Bai, Guangcai'
'Stephan, Douglas W.'

_publ_section_title
;
 Titanium complexes of amidophosphinimide ligands
;
_journal_issue 11
_journal_name_full 'Dalton Transactions'
_journal_page_first 1991
_journal_page_last 1998
_journal_paper_doi 10.1039/b816184d
_journal_year 2009
_chemical_formula_sum 'C28 H66 N6 P2 Ti'
_chemical_formula_weight 596.71
_space_group_IT_number 14
_symmetry_cell_setting monoclinic
_symmetry_space_group_name_Hall '-P 2ybc'
_symmetry_space_group_name_H-M 'P 1 21/c 1'
_atom_sites_solution_hydrogens geom
_atom_sites_solution_primary direct
_atom_sites_solution_secondary difmap
_audit_creation_method SHELXL-97
_cell_angle_alpha 90.00
_cell_angle_beta 92.535(2)
_cell_angle_gamma 90.00
_cell_formula_units_Z 4
_cell_length_a 18.458(3)
_cell_length_b 11.1731(18)
_cell_length_c 17.430(3)
_cell_measurement_temperature 296(2)
_cell_measurement_theta_max 25.0
_cell_measurement_theta_min 2.0
_cell_volume 3591.1(10)
_computing_structure_refinement 'SHELXL-97 (Sheldrick, 1997)'
_computing_structure_solution 'SHELXS-97 (Sheldrick, 1990)'
_diffrn_ambient_temperature 296(2)
_diffrn_measured_fraction_theta_full 1.000
_diffrn_measured_fraction_theta_max 1.000
_diffrn_measurement_device_type 'Bruker SMART system'
_diffrn_measurement_method CCD
_diffrn_radiation_monochromator graphite
_diffrn_radiation_source 'fine-focus sealed tube'
_diffrn_radiation_type MoK\a
_diffrn_radiation_wavelength 0.71073
_diffrn_reflns_av_R_equivalents 0.0331
_diffrn_reflns_av_sigmaI/netI 0.0244
_diffrn_reflns_limit_h_max 21
_diffrn_reflns_limit_h_min -21
_diffrn_reflns_limit_k_max 13
_diffrn_reflns_limit_k_min -13
_diffrn_reflns_limit_l_max 20
_diffrn_reflns_limit_l_min -20
_diffrn_reflns_number 33574
_diffrn_reflns_theta_full 25.00
_diffrn_reflns_theta_max 25.00
_diffrn_reflns_theta_min 2.13
_exptl_absorpt_coefficient_mu 0.352
_exptl_absorpt_correction_T_max 1.000000
_exptl_absorpt_correction_T_min 0.660029
_exptl_absorpt_correction_type empirical
_exptl_crystal_colour yellow
_exptl_crystal_density_diffrn 1.104
_exptl_crystal_density_method 'not measured'
_exptl_crystal_description blocks
_exptl_crystal_F_000 1312
_exptl_crystal_size_max 0.25
_exptl_crystal_size_mid 0.23
_exptl_crystal_size_min 0.18
_refine_diff_density_max 0.800
_refine_diff_density_min -0.299
_refine_diff_density_rms 0.076
_refine_ls_extinction_method none
_refine_ls_goodness_of_fit_ref 1.076
_refine_ls_hydrogen_treatment constr
_refine_ls_matrix_type full
_refine_ls_number_parameters 343
_refine_ls_number_reflns 6340
_refine_ls_number_restraints 4
_refine_ls_restrained_S_all 1.077
_refine_ls_R_factor_all 0.0834
_refine_ls_R_factor_gt 0.0616
_refine_ls_shift/su_max 0.000
_refine_ls_shift/su_mean 0.000
_refine_ls_structure_factor_coef Fsqd
_refine_ls_weighting_details 'calc w=1/[\s^2^(Fo^2^)+(0.1405P)^2^+3.7775P] where P=(Fo^2^+2Fc^2^)/3'
_refine_ls_weighting_scheme calc
_refine_ls_wR_factor_gt 0.1730
_refine_ls_wR_factor_ref 0.2003
_reflns_number_gt 4665
_reflns_number_total 6340
_reflns_threshold_expression >2sigma(I)
_cod_data_source_file b816184d.txt
_cod_data_source_block '[(CH2(Me)NP(tBu2)N)2]Ti(NMe2)2'
_cod_original_cell_volume 3591.0(10)
_cod_original_sg_symbol_H-M P2(1)/c
_cod_database_code 7000706

loop_
_symmetry_equiv_pos_as_xyz
'x, y, z'
'-x, y+1/2, -z+1/2'
'-x, -y, -z'
'x, -y-1/2, z-1/2'

loop_
_atom_site_label
_atom_site_type_symbol
_atom_site_fract_x
_atom_site_fract_y
_atom_site_fract_z
_atom_site_U_iso_or_equiv
_atom_site_adp_type
_atom_site_occupancy
_atom_site_symmetry_multiplicity
_atom_site_calc_flag
_atom_site_refinement_flags
_atom_site_disorder_assembly
_atom_site_disorder_group
Ti1 Ti 0.22678(3) 0.02101(5) 0.42334(3) 0.0443(2) Uani 1 1 d . . .
P1 P 0.34651(5) -0.00351(8) 0.28514(6) 0.0546(3) Uani 1 1 d . . .
P2 P 0.11918(5) -0.21480(8) 0.38422(5) 0.0505(3) Uani 1 1 d . . .
N1 N 0.30361(16) 0.0103(2) 0.35935(17) 0.0537(7) Uani 1 1 d . . .
N2 N 0.15598(14) -0.0920(3) 0.40139(16) 0.0542(7) Uani 1 1 d . . .
N3 N 0.32728(18) -0.1348(3) 0.24233(19) 0.0722(9) Uani 1 1 d . . .
N4 N 0.16212(19) -0.2873(3) 0.3150(2) 0.0712(9) Uani 1 1 d . . .
N5 N 0.26687(17) 0.0091(3) 0.52700(17) 0.0624(8) Uani 1 1 d . . .
N6 N 0.18302(17) 0.1771(3) 0.4194(2) 0.0665(8) Uani 1 1 d . . .
C1 C 0.3220(2) 0.1189(4) 0.2153(2) 0.0779(12) Uani 1 1 d . . .
C2 C 0.3605(4) 0.1201(7) 0.1398(4) 0.156(3) Uani 1 1 d . . .
H2B H 0.3435 0.1867 0.1092 0.235 Uiso 1 1 calc R . .
H2C H 0.3504 0.0469 0.1125 0.235 Uiso 1 1 calc R . .
H2D H 0.4118 0.1274 0.1501 0.235 Uiso 1 1 calc R . .
C3 C 0.2409(3) 0.1030(6) 0.1948(3) 0.118(2) Uani 1 1 d . . .
H3A H 0.2252 0.1638 0.1589 0.177 Uiso 1 1 calc R . .
H3B H 0.2140 0.1096 0.2405 0.177 Uiso 1 1 calc R . .
H3C H 0.2328 0.0255 0.1722 0.177 Uiso 1 1 calc R . .
C4 C 0.3334(4) 0.2368(5) 0.2552(4) 0.137(3) Uani 1 1 d . . .
H4A H 0.3210 0.3007 0.2201 0.205 Uiso 1 1 calc R . .
H4B H 0.3833 0.2442 0.2724 0.205 Uiso 1 1 calc R . .
H4C H 0.3031 0.2411 0.2985 0.205 Uiso 1 1 calc R . .
C5 C 0.4459(2) -0.0065(4) 0.3127(3) 0.0748(12) Uani 1 1 d . . .
C6 C 0.4637(2) 0.0992(5) 0.3655(3) 0.0977(16) Uani 1 1 d . . .
H6A H 0.5145 0.0984 0.3799 0.147 Uiso 1 1 calc R . .
H6B H 0.4360 0.0932 0.4107 0.147 Uiso 1 1 calc R . .
H6C H 0.4518 0.1725 0.3391 0.147 Uiso 1 1 calc R . .
C7 C 0.4574(3) -0.1216(5) 0.3592(4) 0.1100(19) Uani 1 1 d . . .
H7A H 0.5077 -0.1286 0.3753 0.165 Uiso 1 1 calc R . .
H7B H 0.4434 -0.1892 0.3280 0.165 Uiso 1 1 calc R . .
H7C H 0.4285 -0.1191 0.4036 0.165 Uiso 1 1 calc R . .
C8 C 0.4982(3) -0.0054(6) 0.2455(4) 0.122(2) Uani 1 1 d . . .
H8A H 0.5474 -0.0071 0.2657 0.184 Uiso 1 1 calc R . .
H8B H 0.4904 0.0659 0.2155 0.184 Uiso 1 1 calc R . .
H8C H 0.4892 -0.0744 0.2137 0.184 Uiso 1 1 calc R . .
C9 C 0.3581(3) -0.1812(5) 0.1730(3) 0.1039(18) Uani 1 1 d . . .
H9A H 0.3375 -0.2583 0.1612 0.156 Uiso 1 1 calc R . .
H9B H 0.4097 -0.1885 0.1809 0.156 Uiso 1 1 calc R . .
H9C H 0.3473 -0.1273 0.1311 0.156 Uiso 1 1 calc R . .
C10 C 0.2836(3) -0.2238(4) 0.2855(3) 0.0962(15) Uani 1 1 d . . .
H10A H 0.3000 -0.3043 0.2746 0.115 Uiso 1 1 calc R . .
H10B H 0.2907 -0.2100 0.3403 0.115 Uiso 1 1 calc R . .
C11 C 0.2079(3) -0.2125(5) 0.2634(3) 0.0911(14) Uani 1 1 d . . .
H11A H 0.1999 -0.2384 0.2106 0.109 Uiso 1 1 calc R . .
H11B H 0.1935 -0.1292 0.2667 0.109 Uiso 1 1 calc R . .
C12 C 0.1438(4) -0.4038(5) 0.2839(4) 0.137(3) Uani 1 1 d . . .
H12A H 0.1772 -0.4245 0.2453 0.206 Uiso 1 1 calc R . .
H12B H 0.0954 -0.4021 0.2615 0.206 Uiso 1 1 calc R . .
H12C H 0.1467 -0.4622 0.3243 0.206 Uiso 1 1 calc R . .
C13 C 0.1255(2) -0.3123(4) 0.4716(3) 0.0750(11) Uani 1 1 d . . .
C14 C 0.0903(4) -0.4355(6) 0.4652(4) 0.140(3) Uani 1 1 d . . .
H14A H 0.0970 -0.4769 0.5133 0.210 Uiso 1 1 calc R . .
H14B H 0.1124 -0.4805 0.4256 0.210 Uiso 1 1 calc R . .
H14C H 0.0394 -0.4267 0.4527 0.210 Uiso 1 1 calc R . .
C15 C 0.0926(4) -0.2462(7) 0.5370(3) 0.146(3) Uani 1 1 d . . .
H15A H 0.0954 -0.2953 0.5823 0.218 Uiso 1 1 calc R . .
H15B H 0.0428 -0.2282 0.5238 0.218 Uiso 1 1 calc R . .
H15C H 0.1188 -0.1731 0.5467 0.218 Uiso 1 1 calc R . .
C16 C 0.2055(3) -0.3286(6) 0.4902(4) 0.129(2) Uani 1 1 d . . .
H16A H 0.2122 -0.3783 0.5349 0.194 Uiso 1 1 calc R . .
H16B H 0.2275 -0.2519 0.5001 0.194 Uiso 1 1 calc R . .
H16C H 0.2277 -0.3658 0.4476 0.194 Uiso 1 1 calc R . .
C17 C 0.0235(2) -0.1886(4) 0.3485(3) 0.0792(12) Uani 1 1 d . . .
C18 C 0.0287(3) -0.1286(6) 0.2701(3) 0.119(2) Uani 1 1 d . . .
H18A H -0.0193 -0.1128 0.2489 0.178 Uiso 1 1 calc R . .
H18B H 0.0537 -0.1805 0.2363 0.178 Uiso 1 1 calc R . .
H18C H 0.0548 -0.0546 0.2760 0.178 Uiso 1 1 calc R . .
C19 C -0.0252(3) -0.2986(6) 0.3419(5) 0.158(3) Uani 1 1 d . . .
H19A H -0.0728 -0.2752 0.3231 0.236 Uiso 1 1 calc R . .
H19B H -0.0284 -0.3351 0.3915 0.236 Uiso 1 1 calc R . .
H19C H -0.0052 -0.3549 0.3069 0.236 Uiso 1 1 calc R . .
C20 C -0.0120(3) -0.0989(7) 0.4004(4) 0.137(3) Uani 1 1 d . . .
H20A H -0.0612 -0.0852 0.3821 0.206 Uiso 1 1 calc R . .
H20B H 0.0143 -0.0249 0.4002 0.206 Uiso 1 1 calc R . .
H20C H -0.0118 -0.1300 0.4518 0.206 Uiso 1 1 calc R . .
C21 C 0.3412(3) -0.0070(6) 0.5529(3) 0.1083(19) Uani 1 1 d . . .
H21A H 0.3444 -0.0097 0.6080 0.162 Uiso 1 1 calc R . .
H21B H 0.3697 0.0586 0.5353 0.162 Uiso 1 1 calc R . .
H21C H 0.3592 -0.0806 0.5327 0.162 Uiso 1 1 calc R . .
C22 C 0.2217(3) 0.0201(6) 0.5915(3) 0.120(2) Uani 1 1 d . . .
H22A H 0.2508 0.0118 0.6382 0.180 Uiso 1 1 calc R . .
H22B H 0.1853 -0.0414 0.5890 0.180 Uiso 1 1 calc R . .
H22C H 0.1987 0.0972 0.5904 0.180 Uiso 1 1 calc R . .
C23 C 0.2211(4) 0.2798(5) 0.4511(4) 0.140(3) Uani 1 1 d . . .
H23A H 0.1914 0.3498 0.4441 0.209 Uiso 1 1 calc R . .
H23B H 0.2656 0.2906 0.4253 0.209 Uiso 1 1 calc R . .
H23C H 0.2317 0.2673 0.5049 0.209 Uiso 1 1 calc R . .
C24 C 0.1175(3) 0.2144(5) 0.3809(4) 0.113(2) Uani 1 1 d . . .
H24A H 0.1103 0.2983 0.3897 0.136 Uiso 1 1 calc R . .
H24B H 0.0776 0.1701 0.4002 0.170 Uiso 1 1 calc R . .
H24C H 0.1203 0.2000 0.3268 0.170 Uiso 1 1 calc R . .
C25 C 0.4274(13) -0.1057(13) -0.0274(10) 0.154(8) Uani 0.50 1 d PD . .
C26 C 0.3884(7) -0.017(2) -0.0631(9) 0.130(6) Uani 0.50 1 d PD . .
C27 C 0.4279(9) 0.0856(17) -0.0486(8) 0.185(11) Uani 0.50 1 d PD . .
C28 C 0.4962(7) 0.1049(8) -0.0141(5) 0.155(4) Uani 1 1 d D . .
C29 C 0.4626(8) -0.0212(17) -0.0223(7) 0.163(9) Uani 0.50 1 d PD . .

loop_
_atom_site_aniso_label
_atom_site_aniso_U_11
_atom_site_aniso_U_22
_atom_site_aniso_U_33
_atom_site_aniso_U_23
_atom_site_aniso_U_13
_atom_site_aniso_U_12
Ti1 0.0409(3) 0.0438(3) 0.0479(3) -0.0045(2) 0.0004(2) 0.0001(2)
P1 0.0477(5) 0.0572(6) 0.0597(6) 0.0009(4) 0.0116(4) -0.0029(4)
P2 0.0442(5) 0.0492(5) 0.0580(5) -0.0037(4) 0.0019(4) -0.0055(4)
N1 0.0494(16) 0.0531(17) 0.0590(17) -0.0021(13) 0.0064(13) -0.0023(12)
N2 0.0455(15) 0.0536(17) 0.0636(17) -0.0096(13) 0.0021(13) -0.0037(13)
N3 0.075(2) 0.070(2) 0.075(2) -0.0159(17) 0.0314(17) -0.0162(17)
N4 0.079(2) 0.0571(19) 0.080(2) -0.0204(16) 0.0274(18) -0.0192(16)
N5 0.0598(19) 0.077(2) 0.0494(16) -0.0020(14) -0.0042(14) -0.0063(15)
N6 0.0616(19) 0.0487(17) 0.089(2) -0.0084(16) -0.0039(16) 0.0094(14)
C1 0.077(3) 0.086(3) 0.071(3) 0.022(2) 0.013(2) 0.002(2)
C2 0.166(6) 0.196(8) 0.113(5) 0.082(5) 0.064(4) 0.051(6)
C3 0.087(4) 0.149(6) 0.116(4) 0.048(4) -0.020(3) 0.008(4)
C4 0.193(7) 0.066(3) 0.147(5) 0.025(4) -0.044(5) 0.000(4)
C5 0.045(2) 0.084(3) 0.096(3) 0.003(2) 0.014(2) 0.0033(19)
C6 0.060(3) 0.105(4) 0.127(4) -0.024(3) -0.008(3) -0.006(3)
C7 0.070(3) 0.099(4) 0.161(5) 0.029(4) -0.003(3) 0.019(3)
C8 0.057(3) 0.184(7) 0.128(5) -0.005(4) 0.031(3) 0.006(3)
C9 0.107(4) 0.117(4) 0.090(3) -0.039(3) 0.038(3) -0.021(3)
C10 0.111(4) 0.072(3) 0.105(4) -0.030(3) 0.003(3) 0.008(3)
C11 0.102(4) 0.096(4) 0.075(3) -0.026(3) 0.001(3) -0.001(3)
C12 0.168(6) 0.089(4) 0.161(6) -0.067(4) 0.082(5) -0.061(4)
C13 0.072(3) 0.074(3) 0.079(3) 0.019(2) 0.001(2) -0.007(2)
C14 0.150(6) 0.098(4) 0.169(6) 0.058(4) -0.020(5) -0.049(4)
C15 0.195(7) 0.174(7) 0.070(3) 0.013(4) 0.032(4) 0.028(6)
C16 0.089(4) 0.150(6) 0.146(5) 0.081(4) -0.029(3) -0.003(4)
C17 0.051(2) 0.083(3) 0.102(3) 0.001(3) -0.018(2) -0.012(2)
C18 0.105(4) 0.126(5) 0.121(5) 0.027(4) -0.046(3) -0.004(4)
C19 0.095(4) 0.123(5) 0.246(9) 0.033(5) -0.075(5) -0.054(4)
C20 0.063(3) 0.166(6) 0.182(7) -0.026(5) 0.003(4) 0.036(4)
C21 0.084(3) 0.159(6) 0.080(3) 0.020(3) -0.016(3) 0.014(3)
C22 0.100(4) 0.191(7) 0.071(3) -0.036(4) 0.016(3) -0.022(4)
C23 0.142(5) 0.068(3) 0.203(7) -0.032(4) -0.062(5) 0.008(3)
C24 0.081(3) 0.075(3) 0.180(6) 0.005(3) -0.028(4) 0.015(3)
C25 0.186(17) 0.145(14) 0.138(14) -0.073(12) 0.107(13) -0.072(15)
C26 0.087(10) 0.20(2) 0.109(11) -0.017(11) 0.034(8) -0.031(11)
C27 0.140(14) 0.32(3) 0.096(10) 0.058(15) 0.051(10) 0.11(2)
C28 0.217(10) 0.133(7) 0.122(7) 0.026(5) 0.087(7) 0.047(7)
C29 0.24(3) 0.152(15) 0.112(14) -0.047(11) 0.123(16) -0.052(17)

loop_
_atom_type_symbol
_atom_type_description
_atom_type_scat_dispersion_real
_atom_type_scat_dispersion_imag
_atom_type_scat_source
C C 0.0033 0.0016 'International Tables Vol C Tables 4.2.6.8 and 6.1.1.4'
H H 0.0000 0.0000 'International Tables Vol C Tables 4.2.6.8 and 6.1.1.4'
N N 0.0061 0.0033 'International Tables Vol C Tables 4.2.6.8 and 6.1.1.4'
P P 0.1023 0.0942 'International Tables Vol C Tables 4.2.6.8 and 6.1.1.4'
Ti Ti 0.2776 0.4457 'International Tables Vol C Tables 4.2.6.8 and 6.1.1.4'

loop_
_geom_angle_atom_site_label_1
_geom_angle_atom_site_label_2
_geom_angle_atom_site_label_3
_geom_angle
_geom_angle_site_symmetry_1
_geom_angle_site_symmetry_3
_geom_angle_publ_flag
N2 Ti1 N1 112.72(13) . . ?
N2 Ti1 N6 108.71(13) . . ?
N1 Ti1 N6 111.71(14) . . ?
N2 Ti1 N5 112.71(13) . . ?
N1 Ti1 N5 106.78(14) . . ?
N6 Ti1 N5 103.89(14) . . ?
N1 P1 N3 110.59(16) . . ?
N1 P1 C1 110.56(18) . . ?
N3 P1 C1 108.0(2) . . ?
N1 P1 C5 108.50(19) . . ?
N3 P1 C5 106.49(19) . . ?
C1 P1 C5 112.6(2) . . ?
N2 P2 N4 110.34(15) . . ?
N2 P2 C17 108.94(18) . . ?
N4 P2 C17 107.8(2) . . ?
N2 P2 C13 110.23(18) . . ?
N4 P2 C13 106.8(2) . . ?
C17 P2 C13 112.7(2) . . ?
P1 N1 Ti1 160.5(2) . . ?
P2 N2 Ti1 160.68(19) . . ?
C9 N3 C10 114.7(4) . . ?
C9 N3 P1 126.8(3) . . ?
C10 N3 P1 117.6(3) . . ?
C12 N4 C11 113.7(4) . . ?
C12 N4 P2 126.4(3) . . ?
C11 N4 P2 117.0(3) . . ?
C22 N5 C21 110.2(4) . . ?
C22 N5 Ti1 121.1(3) . . ?
C21 N5 Ti1 128.7(3) . . ?
C24 N6 C23 109.7(4) . . ?
C24 N6 Ti1 129.2(3) . . ?
C23 N6 Ti1 120.7(3) . . ?
C4 C1 C2 109.4(5) . . ?
C4 C1 C3 109.0(5) . . ?
C2 C1 C3 106.7(5) . . ?
C4 C1 P1 108.3(3) . . ?
C2 C1 P1 117.4(4) . . ?
C3 C1 P1 105.8(3) . . ?
C6 C5 C7 108.0(5) . . ?
C6 C5 C8 109.0(4) . . ?
C7 C5 C8 109.3(4) . . ?
C6 C5 P1 108.9(3) . . ?
C7 C5 P1 105.2(3) . . ?
C8 C5 P1 116.2(4) . . ?
C11 C10 N3 110.1(4) . . ?
C10 C11 N4 110.7(4) . . ?
C15 C13 C16 108.6(5) . . ?
C15 C13 C14 108.3(5) . . ?
C16 C13 C14 108.4(5) . . ?
C15 C13 P2 108.6(4) . . ?
C16 C13 P2 105.7(3) . . ?
C14 C13 P2 117.1(4) . . ?
C20 C17 C19 107.9(5) . . ?
C20 C17 C18 106.7(5) . . ?
C19 C17 C18 110.3(5) . . ?
C20 C17 P2 109.4(3) . . ?
C19 C17 P2 116.4(4) . . ?
C18 C17 P2 105.8(3) . . ?
C29 C25 C26 73.8(9) . . ?
C29 C25 C28 57.3(13) . 3_655 ?
C26 C25 C28 131.1(15) . 3_655 ?
C25 C26 C27 105.0(14) . . ?
C25 C26 C29 46.6(9) . . ?
C27 C26 C29 58.7(12) . . ?
C26 C27 C28 132.3(15) . . ?
C26 C27 C29 65.7(8) . . ?
C28 C27 C29 66.6(11) . . ?
C29 C28 C27 125.4(12) 3_655 . ?
C29 C28 C29 68.0(11) 3_655 . ?
C27 C28 C29 57.7(12) . . ?
C29 C28 C25 45.8(9) 3_655 3_655 ?
C27 C28 C25 171.2(11) . 3_655 ?
C29 C28 C25 113.6(10) . 3_655 ?
C25 C29 C28 76.8(16) . 3_655 ?
C25 C29 C27 114.8(11) . . ?
C28 C29 C27 166.5(14) 3_655 . ?
C25 C29 C26 59.6(7) . . ?
C28 C29 C26 136.4(16) 3_655 . ?
C27 C29 C26 55.6(7) . . ?
C25 C29 C28 169.1(15) . . ?
C28 C29 C28 112.0(11) 3_655 . ?
C27 C29 C28 55.7(9) . . ?
C26 C29 C28 111.3(14) . . ?
C25 C29 C29 138(2) . 3_655 ?
C28 C29 C29 61.8(12) 3_655 3_655 ?
C27 C29 C29 105.7(19) . 3_655 ?
C26 C29 C29 161(2) . 3_655 ?
C28 C29 C29 50.2(11) . 3_655 ?

loop_
_geom_bond_atom_site_label_1
_geom_bond_atom_site_label_2
_geom_bond_distance
_geom_bond_site_symmetry_2
_geom_bond_publ_flag
Ti1 N2 1.845(3) . ?
Ti1 N1 1.846(3) . ?
Ti1 N6 1.922(3) . ?
Ti1 N5 1.926(3) . ?
P1 N1 1.554(3) . ?
P1 N3 1.677(3) . ?
P1 C1 1.874(4) . ?
P1 C5 1.876(4) . ?
P2 N2 1.554(3) . ?
P2 N4 1.680(3) . ?
P2 C17 1.869(4) . ?
P2 C13 1.872(4) . ?
N3 C9 1.453(5) . ?
N3 C10 1.503(6) . ?
N4 C12 1.444(5) . ?
N4 C11 1.513(6) . ?
N5 C22 1.434(6) . ?
N5 C21 1.437(6) . ?
N6 C24 1.419(6) . ?
N6 C23 1.443(6) . ?
C1 C4 1.501(7) . ?
C1 C2 1.523(7) . ?
C1 C3 1.533(6) . ?
C5 C6 1.524(6) . ?
C5 C7 1.530(6) . ?
C5 C8 1.550(7) . ?
C10 C11 1.439(7) . ?
C13 C15 1.508(7) . ?
C13 C16 1.509(6) . ?
C13 C14 1.524(7) . ?
C17 C20 1.520(7) . ?
C17 C19 1.525(6) . ?
C17 C18 1.528(7) . ?
C25 C29 1.15(2) . ?
C25 C26 1.361(10) . ?
C25 C28 1.56(2) 3_655 ?
C26 C27 1.372(10) . ?
C26 C29 1.515(10) . ?
C27 C28 1.389(9) . ?
C27 C29 1.42(3) . ?
C28 C29 1.346(19) 3_655 ?
C28 C29 1.54(2) . ?
C28 C25 1.56(2) 3_655 ?
C29 C28 1.346(19) 3_655 ?
C29 C29 1.62(3) 3_655 ?
